data_4075636
loop_
_publ_author_name
'Zhang, Lei'
'Zhang, Shu'
'Xu, Qiang'
'Sun, Jie'
'Chen, Jiabi'

_publ_section_title
;
 Cyclooctatetraene (COT)-Coordinated Diiron Carbene Complexes and Their
 Remarkable Thermolysis Reactions&#x2020;
;
_journal_issue 5
_journal_name_full Organometallics
_journal_page_first 933
_journal_paper_doi 10.1021/om040101w
_journal_volume 24
_journal_year 2005
_chemical_formula_sum 'C25 H19 Fe2 N O4'
_chemical_formula_weight 509.11
_chemical_name_systematic
; 
 ? 
;
_space_group_IT_number 2
_symmetry_cell_setting triclinic
_symmetry_space_group_name_Hall '-P 1'
_symmetry_space_group_name_H-M 'P -1'
_atom_sites_solution_hydrogens geom
_atom_sites_solution_primary direct
_atom_sites_solution_secondary difmap
_audit_creation_method SHELXL-97
_cell_angle_alpha 105.426(19)
_cell_angle_beta 113.33(2)
_cell_angle_gamma 93.96(2)
_cell_formula_units_Z 4
_cell_length_a 11.861(13)
_cell_length_b 13.882(15)
_cell_length_c 14.882(15)
_cell_measurement_reflns_used 801
_cell_measurement_temperature 293(2)
_cell_measurement_theta_max 36.464
_cell_measurement_theta_min 4.707
_cell_volume 2126(4)
_computing_cell_refinement 'Bruker SMART'
_computing_data_collection 'Bruker SMART'
_computing_data_reduction 'Bruker SHELXTL'
_computing_molecular_graphics 'Bruker SHELXTL'
_computing_publication_material 'Bruker SHELXTL'
_computing_structure_refinement 'SHELXL-97 (Sheldrick, 1997)'
_computing_structure_solution 'SHELXS-97 (Sheldrick, 1990)'
_diffrn_ambient_temperature 293(2)
_diffrn_measured_fraction_theta_full 0.981
_diffrn_measured_fraction_theta_max 0.981
_diffrn_measurement_device_type 'CCD area detector'
_diffrn_measurement_method 'phi and omega scans'
_diffrn_radiation_monochromator graphite
_diffrn_radiation_source 'fine-focus sealed tube'
_diffrn_radiation_type MoK\a
_diffrn_radiation_wavelength 0.71073
_diffrn_reflns_av_R_equivalents 0.2423
_diffrn_reflns_av_sigmaI/netI 0.3148
_diffrn_reflns_limit_h_max 14
_diffrn_reflns_limit_h_min -7
_diffrn_reflns_limit_k_max 16
_diffrn_reflns_limit_k_min -14
_diffrn_reflns_limit_l_max 14
_diffrn_reflns_limit_l_min -17
_diffrn_reflns_number 10255
_diffrn_reflns_theta_full 25.00
_diffrn_reflns_theta_max 25.00
_diffrn_reflns_theta_min 1.55
_exptl_absorpt_coefficient_mu 1.397
_exptl_absorpt_correction_T_max 1.00000
_exptl_absorpt_correction_T_min 0.42158
_exptl_absorpt_correction_type sadabs
_exptl_crystal_density_diffrn 1.590
_exptl_crystal_density_method 'not measured'
_exptl_crystal_F_000 1040
_exptl_crystal_size_max 0.186
_exptl_crystal_size_mid 0.172
_exptl_crystal_size_min 0.080
_refine_diff_density_max 1.501
_refine_diff_density_min -0.898
_refine_diff_density_rms 0.157
_refine_ls_extinction_method none
_refine_ls_goodness_of_fit_ref 0.892
_refine_ls_hydrogen_treatment mixed
_refine_ls_matrix_type full
_refine_ls_number_parameters 629
_refine_ls_number_reflns 7345
_refine_ls_number_restraints 12
_refine_ls_restrained_S_all 0.892
_refine_ls_R_factor_all 0.2210
_refine_ls_R_factor_gt 0.1111
_refine_ls_shift/su_max 0.092
_refine_ls_shift/su_mean 0.003
_refine_ls_structure_factor_coef Fsqd
_refine_ls_weighting_details 'calc w=1/[\s^2^(Fo^2^)+(0.1060P)^2^+0.0000P] where P=(Fo^2^+2Fc^2^)/3'
_refine_ls_weighting_scheme calc
_refine_ls_wR_factor_gt 0.2482
_refine_ls_wR_factor_ref 0.3061
_reflns_number_gt 2795
_reflns_number_total 7345
_reflns_threshold_expression >2sigma(I)
_cod_data_source_file om040101w.cif
_cod_data_source_block compl-11.cif
_cod_depositor_comments
;
The following automatic conversions were performed:

'_symmetry_cell_setting' value 'Triclinic' changed to 'triclinic'
according to /home/saulius/struct/CIF-dictionaries/cif_core.dic
dictionary named 'cif_core.dic' version 2.4.1 from 2010-06-29.

Automatic conversion script
Id: cif_fix_values 1715 2011-07-08 13:25:40Z adriana 
;
_cod_original_sg_symbol_H-M P-1
_cod_database_code 4075636

loop_
_symmetry_equiv_pos_as_xyz
'x, y, z'
'-x, -y, -z'

loop_
_atom_site_label
_atom_site_type_symbol
_atom_site_fract_x
_atom_site_fract_y
_atom_site_fract_z
_atom_site_U_iso_or_equiv
_atom_site_adp_type
_atom_site_occupancy
_atom_site_symmetry_multiplicity
_atom_site_calc_flag
_atom_site_refinement_flags
Fe1 Fe 0.15794(19) 0.75145(16) 0.31546(15) 0.0411(6) Uani 1 1 d .
Fe2 Fe 0.2275(2) 0.90118(16) 0.49376(16) 0.0419(6) Uani 1 1 d .
Fe3 Fe 0.35299(18) 0.40553(16) 0.10743(15) 0.0401(6) Uani 1 1 d .
Fe4 Fe 0.47226(19) 0.25075(16) 0.12918(15) 0.0406(6) Uani 1 1 d .
O1 O -0.0987(11) 0.6900(9) 0.2813(8) 0.064(3) Uani 1 1 d .
O2 O 0.0918(11) 0.5976(10) 0.1185(10) 0.080(4) Uani 1 1 d .
O3 O -0.0180(11) 0.8814(9) 0.4920(9) 0.065(3) Uani 1 1 d .
O4 O 0.3069(12) 1.1143(11) 0.6257(11) 0.088(4) Uani 1 1 d .
O5 O 0.2605(10) 0.4163(10) 0.2597(10) 0.074(4) Uani 1 1 d .
O6 O 0.3604(12) 0.6243(10) 0.1381(9) 0.072(4) Uani 1 1 d .
O7 O 0.3807(11) 0.1983(9) 0.2700(9) 0.069(3) Uani 1 1 d .
O8 O 0.6165(11) 0.0934(9) 0.1406(9) 0.072(3) Uani 1 1 d .
N1 N 0.1863(9) 0.9018(9) 0.3500(8) 0.038(3) Uani 1 1 d .
N2 N 0.5325(9) 0.4034(9) 0.1847(8) 0.038(3) Uani 1 1 d .
C1 C 0.2581(12) 0.8671(10) 0.2982(10) 0.036(3) Uani 1 1 d .
C2 C 0.2365(13) 0.8848(10) 0.1991(10) 0.037(3) Uani 1 1 d .
C3 C 0.1165(16) 0.8696(13) 0.1149(13) 0.060(5) Uani 1 1 d .
H1 H 0.0439 0.8476 0.1198 0.073 Uiso 1 1 calc R
C4 C 0.1096(18) 0.8875(14) 0.0286(12) 0.069(5) Uani 1 1 d .
H2 H 0.0311 0.8826 -0.0235 0.083 Uiso 1 1 calc R
C5 C 0.212(2) 0.9121(15) 0.0146(13) 0.079(6) Uani 1 1 d .
H3 H 0.2030 0.9188 -0.0484 0.094 Uiso 1 1 calc R
C6 C 0.3309(17) 0.9276(13) 0.0934(12) 0.061(5) Uani 1 1 d .
H4 H 0.4024 0.9494 0.0870 0.073 Uiso 1 1 calc R
C7 C 0.3374(14) 0.9094(11) 0.1795(11) 0.048(4) Uani 1 1 d .
H5 H 0.4167 0.9139 0.2303 0.058 Uiso 1 1 calc R
C8 C 0.010(2) 0.7182(12) 0.2974(15) 0.070(7) Uani 1 1 d .
C9 C 0.1215(15) 0.6594(12) 0.1986(13) 0.053(4) Uani 1 1 d .
C10 C 0.0806(19) 0.8935(12) 0.4913(11) 0.057(5) Uani 1 1 d .
C11 C 0.2735(16) 1.0328(17) 0.5746(15) 0.065(5) Uani 1 1 d .
C12 C 0.2725(16) 0.7991(14) 0.5720(12) 0.055(4) Uani 1 1 d D
C13 C 0.2032(15) 0.7168(12) 0.4730(11) 0.043(4) Uani 1 1 d D
C14 C 0.2577(17) 0.6700(13) 0.4109(14) 0.058(4) Uani 1 1 d D
C15 C 0.3915(16) 0.6935(12) 0.4354(13) 0.059(5) Uani 1 1 d .
H10 H 0.4089 0.6482 0.3825 0.071 Uiso 1 1 calc R
H9 H 0.4421 0.6850 0.5013 0.071 Uiso 1 1 calc R
C16 C 0.4217(13) 0.8046(13) 0.4399(12) 0.051(4) Uani 1 1 d D
C17 C 0.4123(15) 0.8872(13) 0.5241(13) 0.052(4) Uani 1 1 d D
C18 C 0.3779(18) 0.8715(15) 0.6018(14) 0.062(5) Uani 1 1 d D
C19 C 0.3390(13) 0.8031(12) 0.3330(12) 0.045(4) Uani 1 1 d .
C20 C 0.1113(13) 0.9767(11) 0.3204(10) 0.038(3) Uani 1 1 d .
C21 C -0.0149(12) 0.9538(11) 0.2879(11) 0.040(4) Uani 1 1 d .
H15 H -0.0542 0.8922 0.2854 0.048 Uiso 1 1 calc R
C22 C -0.0830(15) 1.0283(13) 0.2582(12) 0.060(5) Uani 1 1 d .
H16 H -0.1692 1.0154 0.2367 0.072 Uiso 1 1 calc R
C23 C -0.0285(17) 1.1165(13) 0.2599(12) 0.061(5) Uani 1 1 d .
H17 H -0.0775 1.1622 0.2372 0.073 Uiso 1 1 calc R
C24 C 0.1021(16) 1.1412(13) 0.2956(12) 0.068(5) Uani 1 1 d .
H18 H 0.1417 1.2039 0.3008 0.082 Uiso 1 1 calc R
C25 C 0.1687(14) 1.0673(11) 0.3228(10) 0.043(4) Uani 1 1 d .
H19 H 0.2547 1.0794 0.3433 0.052 Uiso 1 1 calc R
C26 C 0.6086(12) 0.3648(11) 0.1400(10) 0.035(3) Uani 1 1 d .
C27 C 0.7469(12) 0.3779(10) 0.1969(11) 0.035(3) Uani 1 1 d .
C28 C 0.8197(13) 0.3926(12) 0.1492(13) 0.051(4) Uani 1 1 d .
H20 H 0.7818 0.3933 0.0815 0.061 Uiso 1 1 calc R
C29 C 0.9475(18) 0.4064(14) 0.1975(18) 0.078(6) Uani 1 1 d .
H21 H 0.9963 0.4173 0.1639 0.094 Uiso 1 1 calc R
C30 C 1.0018(15) 0.4036(13) 0.2974(15) 0.066(5) Uani 1 1 d .
H22 H 1.0884 0.4125 0.3324 0.080 Uiso 1 1 calc R
C31 C 0.9286(14) 0.3879(12) 0.3442(13) 0.055(4) Uani 1 1 d .
H23 H 0.9669 0.3873 0.4120 0.066 Uiso 1 1 calc R
C32 C 0.7999(14) 0.3726(11) 0.2966(13) 0.050(4) Uani 1 1 d .
H24 H 0.7511 0.3594 0.3294 0.060 Uiso 1 1 calc R
C33 C 0.3000(12) 0.4131(12) 0.1974(14) 0.052(5) Uani 1 1 d .
C34 C 0.3581(16) 0.5398(17) 0.1285(12) 0.067(5) Uani 1 1 d .
C35 C 0.4154(12) 0.2216(12) 0.2116(12) 0.049(4) Uani 1 1 d .
C36 C 0.5536(11) 0.1560(12) 0.1346(9) 0.042(4) Uani 1 1 d .
C37 C 0.1943(15) 0.3088(14) -0.0077(12) 0.055(5) Uani 1 1 d .
C38 C 0.2500(12) 0.2219(12) 0.0198(10) 0.041(4) Uani 1 1 d D
C39 C 0.3268(15) 0.1693(13) -0.0149(13) 0.058(4) Uani 1 1 d D
C40 C 0.3492(15) 0.1912(12) -0.1019(12) 0.058(4) Uani 1 1 d .
H28 H 0.2702 0.1895 -0.1580 0.069 Uiso 1 1 calc R
H29 H 0.3906 0.1408 -0.1283 0.069 Uiso 1 1 calc R
C41 C 0.4327(14) 0.2983(13) -0.0562(11) 0.051(4) Uani 1 1 d D
C42 C 0.3648(15) 0.3833(11) -0.0349(13) 0.051(4) Uani 1 1 d D
C43 C 0.2378(16) 0.3705(14) -0.0481(12) 0.056(4) Uani 1 1 d D
C44 C 0.5429(12) 0.2954(11) 0.0325(10) 0.040(4) Uani 1 1 d D
C45 C 0.5932(12) 0.4785(11) 0.2883(11) 0.040(4) Uani 1 1 d .
C46 C 0.6564(13) 0.5706(11) 0.2967(11) 0.047(4) Uani 1 1 d .
H34 H 0.6612 0.5830 0.2398 0.057 Uiso 1 1 calc R
C47 C 0.7118(15) 0.6429(12) 0.3935(12) 0.056(4) Uani 1 1 d .
H35 H 0.7580 0.7042 0.4019 0.067 Uiso 1 1 calc R
C48 C 0.7021(16) 0.6290(15) 0.4750(13) 0.069(5) Uani 1 1 d .
H36 H 0.7387 0.6804 0.5386 0.083 Uiso 1 1 calc R
C49 C 0.6352(17) 0.5346(16) 0.4640(12) 0.066(5) Uani 1 1 d .
H37 H 0.6293 0.5234 0.5210 0.079 Uiso 1 1 calc R
C50 C 0.5798(13) 0.4606(11) 0.3706(10) 0.042(4) Uani 1 1 d .
H38 H 0.5339 0.3992 0.3624 0.051 Uiso 1 1 calc R
H6 H 0.217(9) 0.801(9) 0.604(8) 0.03(4) Uiso 1 1 d D
H7 H 0.127(5) 0.692(6) 0.477(7) 0.00(2) Uiso 1 1 d D
H8 H 0.209(7) 0.604(4) 0.366(6) 0.00(2) Uiso 1 1 d D
H11 H 0.510(3) 0.824(6) 0.460(7) 0.000 Uiso 1 1 d D
H12 H 0.481(6) 0.944(4) 0.553(7) 0.000 Uiso 1 1 d D
H13 H 0.409(7) 0.911(6) 0.674(3) 0.000 Uiso 1 1 d D
H14 H 0.400(8) 0.775(7) 0.310(7) 0.00(2) Uiso 1 1 d .
H25 H 0.116(9) 0.316(7) -0.004(7) 0.00(2) Uiso 1 1 d .
H26 H 0.199(7) 0.197(6) 0.049(7) 0.00(2) Uiso 1 1 d D
H30 H 0.474(10) 0.308(9) -0.099(8) 0.04(4) Uiso 1 1 d D
H31 H 0.432(7) 0.439(6) -0.015(9) 0.04(4) Uiso 1 1 d D
H32 H 0.193(9) 0.421(6) -0.074(8) 0.02(3) Uiso 1 1 d D
H33 H 0.594(9) 0.252(7) 0.012(8) 0.02(3) Uiso 1 1 d D
H27 H 0.306(9) 0.097(2) -0.030(9) 0.025 Uiso 1 1 d D

loop_
_atom_site_aniso_label
_atom_site_aniso_U_11
_atom_site_aniso_U_22
_atom_site_aniso_U_33
_atom_site_aniso_U_23
_atom_site_aniso_U_13
_atom_site_aniso_U_12
Fe1 0.0490(13) 0.0372(14) 0.0283(12) 0.0134(10) 0.0060(10) 0.0101(10)
Fe2 0.0552(13) 0.0388(14) 0.0230(12) 0.0162(10) 0.0039(10) 0.0111(10)
Fe3 0.0424(12) 0.0418(14) 0.0261(12) 0.0141(10) 0.0028(10) 0.0096(10)
Fe4 0.0445(12) 0.0370(14) 0.0262(12) 0.0131(10) 0.0002(10) 0.0038(10)
O1 0.074(8) 0.071(9) 0.051(8) 0.026(7) 0.027(7) 0.017(7)
O2 0.075(8) 0.079(10) 0.049(8) -0.009(7) 0.011(7) -0.003(7)
O3 0.082(8) 0.069(9) 0.059(8) 0.018(7) 0.045(8) 0.014(7)
O4 0.093(10) 0.054(9) 0.069(10) 0.002(8) -0.001(8) 0.007(8)
O5 0.041(7) 0.096(10) 0.073(9) 0.024(8) 0.016(7) 0.006(6)
O6 0.093(9) 0.043(8) 0.064(9) 0.007(7) 0.026(8) 0.010(7)
O7 0.074(8) 0.088(10) 0.051(8) 0.040(7) 0.024(7) 0.004(7)
O8 0.074(8) 0.072(9) 0.067(9) 0.029(7) 0.020(7) 0.029(7)
N1 0.029(6) 0.049(8) 0.026(7) 0.023(6) -0.005(5) 0.002(5)
N2 0.027(6) 0.052(8) 0.022(7) 0.013(6) -0.001(5) 0.005(5)
C1 0.033(7) 0.033(9) 0.016(7) 0.000(6) -0.007(6) -0.007(6)
C2 0.045(8) 0.033(9) 0.011(7) -0.001(6) -0.003(6) 0.003(7)
C3 0.072(11) 0.065(13) 0.043(11) 0.025(9) 0.020(10) 0.012(9)
C4 0.088(13) 0.082(15) 0.016(9) 0.028(9) -0.002(9) -0.001(11)
C5 0.122(17) 0.079(15) 0.023(11) 0.017(10) 0.024(12) -0.011(13)
C6 0.082(12) 0.071(13) 0.029(10) 0.022(9) 0.023(10) -0.005(10)
C7 0.048(9) 0.049(11) 0.027(9) -0.001(8) 0.006(8) -0.001(8)
C8 0.143(17) 0.052(11) 0.124(17) 0.078(12) 0.123(16) 0.077(12)
C9 0.069(10) 0.037(10) 0.035(10) 0.012(8) 0.007(9) 0.003(8)
C10 0.124(16) 0.055(11) 0.036(10) 0.038(9) 0.056(11) 0.053(11)
C11 0.067(12) 0.082(16) 0.054(13) 0.045(12) 0.017(10) 0.018(11)
C12 0.057(11) 0.067(13) 0.039(11) 0.038(10) 0.005(9) 0.018(9)
C13 0.063(10) 0.048(10) 0.018(8) 0.027(8) 0.008(8) 0.015(8)
C14 0.074(12) 0.041(11) 0.047(11) 0.023(9) 0.010(10) 0.001(9)
C15 0.081(12) 0.046(11) 0.055(11) 0.035(9) 0.018(10) 0.028(9)
C16 0.037(8) 0.057(11) 0.046(10) 0.019(9) 0.001(8) 0.016(8)
C17 0.065(11) 0.049(12) 0.042(10) 0.025(9) 0.017(9) 0.010(8)
C18 0.079(12) 0.078(15) 0.038(10) 0.040(11) 0.020(10) 0.024(11)
C19 0.033(8) 0.054(10) 0.045(10) 0.026(8) 0.006(7) 0.013(7)
C20 0.059(9) 0.030(9) 0.025(8) 0.014(7) 0.013(7) 0.017(7)
C21 0.038(8) 0.038(9) 0.047(10) 0.028(8) 0.011(7) 0.011(7)
C22 0.053(9) 0.053(12) 0.049(11) 0.025(9) -0.009(8) 0.016(8)
C23 0.092(13) 0.034(11) 0.037(10) 0.014(8) 0.006(10) 0.028(10)
C24 0.086(13) 0.042(11) 0.024(9) 0.008(8) -0.025(9) 0.003(9)
C25 0.058(9) 0.036(10) 0.021(8) 0.008(7) 0.003(7) 0.002(7)
C26 0.038(8) 0.053(10) 0.034(8) 0.036(8) 0.018(7) 0.032(7)
C27 0.030(7) 0.021(8) 0.038(9) 0.006(7) 0.001(7) 0.002(6)
C28 0.029(8) 0.075(13) 0.052(11) 0.030(9) 0.013(8) 0.014(8)
C29 0.082(14) 0.082(15) 0.118(19) 0.065(14) 0.065(15) 0.045(12)
C30 0.033(9) 0.057(12) 0.081(14) 0.029(11) -0.007(9) 0.005(8)
C31 0.042(9) 0.054(11) 0.057(12) 0.025(9) 0.004(9) 0.009(8)
C32 0.053(10) 0.041(10) 0.054(11) 0.021(9) 0.016(9) 0.018(8)
C33 0.024(8) 0.053(10) 0.101(14) 0.036(10) 0.041(9) 0.013(7)
C34 0.061(11) 0.091(16) 0.023(9) 0.005(10) 0.003(8) 0.006(11)
C35 0.024(7) 0.053(11) 0.042(10) -0.009(8) 0.006(7) -0.009(7)
C36 0.025(7) 0.047(10) 0.000(6) -0.020(6) -0.026(5) -0.013(7)
C37 0.037(9) 0.077(14) 0.039(10) 0.012(9) 0.010(8) 0.008(9)
C38 0.027(7) 0.052(10) 0.014(8) 0.002(7) -0.012(6) -0.013(7)
C39 0.055(10) 0.050(11) 0.042(10) 0.018(9) -0.004(9) -0.002(9)
C40 0.076(11) 0.030(10) 0.034(10) 0.003(8) -0.004(9) 0.002(8)
C41 0.053(10) 0.078(13) 0.026(9) 0.029(9) 0.012(8) 0.023(9)
C42 0.065(11) 0.021(9) 0.055(11) 0.011(8) 0.018(9) -0.001(8)
C43 0.066(11) 0.065(13) 0.030(9) 0.026(9) 0.007(9) 0.015(9)
C44 0.032(7) 0.043(10) 0.016(8) -0.009(7) -0.003(6) -0.013(7)
C45 0.033(7) 0.050(10) 0.030(9) 0.016(8) 0.002(7) 0.016(7)
C46 0.050(9) 0.039(10) 0.023(9) 0.003(7) -0.006(7) -0.010(7)
C47 0.067(11) 0.044(11) 0.029(10) 0.010(8) -0.005(8) -0.001(8)
C48 0.065(11) 0.065(14) 0.029(10) -0.018(9) -0.007(9) 0.009(10)
C49 0.088(13) 0.086(16) 0.023(10) 0.025(10) 0.017(10) 0.036(12)
C50 0.060(9) 0.028(9) 0.016(8) 0.010(7) -0.007(7) -0.001(7)

loop_
_atom_type_symbol
_atom_type_description
_atom_type_scat_dispersion_real
_atom_type_scat_dispersion_imag
_atom_type_scat_source
C C 0.0033 0.0016 'International Tables Vol C Tables 4.2.6.8 and 6.1.1.4'
H H 0.0000 0.0000 'International Tables Vol C Tables 4.2.6.8 and 6.1.1.4'
N N 0.0061 0.0033 'International Tables Vol C Tables 4.2.6.8 and 6.1.1.4'
O O 0.0106 0.0060 'International Tables Vol C Tables 4.2.6.8 and 6.1.1.4'
Fe Fe 0.3463 0.8444 'International Tables Vol C Tables 4.2.6.8 and 6.1.1.4'

loop_
_geom_angle_atom_site_label_1
_geom_angle_atom_site_label_2
_geom_angle_atom_site_label_3
_geom_angle
C8 Fe1 C9 88.3(9)
C8 Fe1 N1 104.3(6)
C9 Fe1 N1 129.0(6)
C8 Fe1 C1 136.1(6)
C9 Fe1 C1 98.7(6)
N1 Fe1 C1 40.1(4)
C8 Fe1 C14 103.6(7)
C9 Fe1 C14 97.1(7)
N1 Fe1 C14 125.9(6)
C1 Fe1 C14 118.2(6)
C8 Fe1 C19 175.2(6)
C9 Fe1 C19 92.3(7)
N1 Fe1 C19 71.7(5)
C1 Fe1 C19 39.1(5)
C14 Fe1 C19 81.0(6)
C8 Fe1 C13 82.1(7)
C9 Fe1 C13 124.3(6)
N1 Fe1 C13 106.5(5)
C1 Fe1 C13 125.4(5)
C14 Fe1 C13 35.2(5)
C19 Fe1 C13 101.5(6)
C8 Fe1 Fe2 95.6(6)
C9 Fe1 Fe2 175.7(5)
N1 Fe1 Fe2 48.1(3)
C1 Fe1 Fe2 77.2(4)
C14 Fe1 Fe2 83.9(5)
C19 Fe1 Fe2 83.7(5)
C13 Fe1 Fe2 58.4(4)
C10 Fe2 C11 91.4(8)
C10 Fe2 N1 100.3(6)
C11 Fe2 N1 106.6(6)
C10 Fe2 C18 124.5(6)
C11 Fe2 C18 88.5(8)
N1 Fe2 C18 132.6(6)
C10 Fe2 C12 92.6(7)
C11 Fe2 C12 114.6(7)
N1 Fe2 C12 136.4(6)
C18 Fe2 C12 39.9(6)
C10 Fe2 C17 164.3(6)
C11 Fe2 C17 92.8(7)
N1 Fe2 C17 93.0(5)
C18 Fe2 C17 40.6(6)
C12 Fe2 C17 72.0(7)
C10 Fe2 C13 87.0(6)
C11 Fe2 C13 150.7(6)
N1 Fe2 C13 102.4(5)
C18 Fe2 C13 68.9(7)
C12 Fe2 C13 36.4(6)
C17 Fe2 C13 82.0(6)
C10 Fe2 Fe1 95.5(5)
C11 Fe2 Fe1 154.1(5)
N1 Fe2 Fe1 47.6(3)
C18 Fe2 Fe1 107.7(6)
C12 Fe2 Fe1 90.0(5)
C17 Fe2 Fe1 87.3(5)
C13 Fe2 Fe1 54.8(3)
C33 Fe3 C34 89.4(7)
C33 Fe3 N2 101.8(6)
C34 Fe3 N2 101.3(6)
C33 Fe3 C37 93.3(7)
C34 Fe3 C37 117.1(7)
N2 Fe3 C37 138.8(6)
C33 Fe3 C43 123.7(7)
C34 Fe3 C43 91.9(7)
N2 Fe3 C43 132.8(6)
C37 Fe3 C43 38.4(6)
C33 Fe3 C42 163.6(7)
C34 Fe3 C42 92.1(7)
N2 Fe3 C42 93.9(5)
C37 Fe3 C42 71.5(6)
C43 Fe3 C42 40.0(6)
C33 Fe3 C38 91.1(6)
C34 Fe3 C38 153.7(6)
N2 Fe3 C38 104.3(5)
C37 Fe3 C38 36.6(6)
C43 Fe3 C38 66.2(6)
C42 Fe3 C38 80.4(5)
C33 Fe3 Fe4 99.0(5)
C34 Fe3 Fe4 149.8(6)
N2 Fe3 Fe4 48.6(3)
C37 Fe3 Fe4 91.5(5)
C43 Fe3 Fe4 106.9(5)
C42 Fe3 Fe4 87.9(4)
C38 Fe3 Fe4 55.7(3)
C36 Fe4 C35 91.3(7)
C36 Fe4 N2 130.4(5)
C35 Fe4 N2 105.5(6)
C36 Fe4 C39 94.6(6)
C35 Fe4 C39 101.3(7)
N2 Fe4 C39 125.8(6)
C36 Fe4 C26 99.0(6)
C35 Fe4 C26 136.6(6)
N2 Fe4 C26 38.9(4)
C39 Fe4 C26 119.6(6)
C36 Fe4 C44 91.3(7)
C35 Fe4 C44 176.7(6)
N2 Fe4 C44 71.3(5)
C39 Fe4 C44 80.6(6)
C26 Fe4 C44 40.8(5)
C36 Fe4 C38 122.9(6)
C35 Fe4 C38 81.1(6)
N2 Fe4 C38 105.9(5)
C39 Fe4 C38 34.5(5)
C26 Fe4 C38 124.7(5)
C44 Fe4 C38 99.2(5)
C36 Fe4 Fe3 173.9(5)
C35 Fe4 Fe3 94.8(5)
N2 Fe4 Fe3 47.6(3)
C39 Fe4 Fe3 84.3(5)
C26 Fe4 Fe3 76.5(3)
C44 Fe4 Fe3 82.6(4)
C38 Fe4 Fe3 58.4(4)
C1 N1 C20 118.8(10)
C1 N1 Fe1 73.0(7)
C20 N1 Fe1 136.3(9)
C1 N1 Fe2 122.9(8)
C20 N1 Fe2 113.8(8)
Fe1 N1 Fe2 84.3(4)
C26 N2 C45 117.5(10)
C26 N2 Fe3 124.8(8)
C45 N2 Fe3 114.1(8)
C26 N2 Fe4 74.2(8)
C45 N2 Fe4 134.5(9)
Fe3 N2 Fe4 83.8(4)
N1 C1 C19 118.7(12)
N1 C1 C2 120.8(11)
C19 C1 C2 119.8(13)
N1 C1 Fe1 66.8(7)
C19 C1 Fe1 72.1(8)
C2 C1 Fe1 125.8(9)
C7 C2 C3 114.9(13)
C7 C2 C1 119.7(12)
C3 C2 C1 125.2(13)
C4 C3 C2 119.4(16)
C4 C3 H1 120.3
C2 C3 H1 120.3
C3 C4 C5 122.6(17)
C3 C4 H2 118.7
C5 C4 H2 118.7
C4 C5 C6 120.4(15)
C4 C5 H3 119.8
C6 C5 H3 119.8
C7 C6 C5 116.6(16)
C7 C6 H4 121.7
C5 C6 H4 121.7
C6 C7 C2 125.7(15)
C6 C7 H5 117.1
C2 C7 H5 117.1
O1 C8 Fe1 177.3(16)
O2 C9 Fe1 177.3(15)
O3 C10 Fe2 174.7(12)
O4 C11 Fe2 177.3(16)
C18 C12 C13 128.6(16)
C18 C12 Fe2 69.9(9)
C13 C12 Fe2 88.4(9)
C18 C12 H6 127(8)
C13 C12 H6 103(7)
Fe2 C12 H6 104(7)
C14 C13 C12 123.7(16)
C14 C13 Fe1 61.2(8)
C12 C13 Fe1 119.6(10)
C14 C13 Fe2 109.7(10)
C12 C13 Fe2 55.2(8)
Fe1 C13 Fe2 66.7(3)
C14 C13 H7 130(6)
C12 C13 H7 104(6)
Fe1 C13 H7 111(5)
Fe2 C13 H7 111(5)
C13 C14 C15 125.0(17)
C13 C14 Fe1 83.5(9)
C15 C14 Fe1 109.8(10)
C13 C14 H8 111(5)
C15 C14 H8 119(5)
Fe1 C14 H8 96(6)
C14 C15 C16 107.2(12)
C14 C15 H10 110.3
C16 C15 H10 110.3
C14 C15 H9 110.3
C16 C15 H9 110.3
H10 C15 H9 108.5
C19 C16 C17 114.2(12)
C19 C16 C15 103.0(13)
C17 C16 C15 118.1(14)
C19 C16 H11 114(6)
C17 C16 H11 98(6)
C15 C16 H11 109(5)
C18 C17 C16 125.4(15)
C18 C17 Fe2 67.4(9)
C16 C17 Fe2 112.8(11)
C18 C17 H12 111(6)
C16 C17 H12 111(6)
Fe2 C17 H12 124(6)
C12 C18 C17 118.7(18)
C12 C18 Fe2 70.2(10)
C17 C18 Fe2 71.9(9)
C12 C18 H13 111(6)
C17 C18 H13 130(6)
Fe2 C18 H13 120(5)
C1 C19 C16 131.2(15)
C1 C19 Fe1 68.8(8)
C16 C19 Fe1 103.3(10)
C1 C19 H14 130(6)
C16 C19 H14 89(5)
Fe1 C19 H14 137(6)
C21 C20 C25 121.5(12)
C21 C20 N1 119.1(12)
C25 C20 N1 119.4(13)
C20 C21 C22 116.6(13)
C20 C21 H15 121.7
C22 C21 H15 121.7
C23 C22 C21 122.5(15)
C23 C22 H16 118.7
C21 C22 H16 118.7
C22 C23 C24 120.8(15)
C22 C23 H17 119.6
C24 C23 H17 119.6
C25 C24 C23 116.6(16)
C25 C24 H18 121.7
C23 C24 H18 121.7
C20 C25 C24 121.8(14)
C20 C25 H19 119.1
C24 C25 H19 119.1
N2 C26 C44 115.5(11)
N2 C26 C27 124.2(12)
C44 C26 C27 119.8(11)
N2 C26 Fe4 66.9(7)
C44 C26 Fe4 70.1(8)
C27 C26 Fe4 126.5(9)
C28 C27 C32 120.6(12)
C28 C27 C26 119.1(13)
C32 C27 C26 120.3(13)
C27 C28 C29 122.1(16)
C27 C28 H20 119.0
C29 C28 H20 119.0
C28 C29 C30 118.1(16)
C28 C29 H21 121.0
C30 C29 H21 121.0
C31 C30 C29 119.6(15)
C31 C30 H22 120.2
C29 C30 H22 120.2
C30 C31 C32 123.2(16)
C30 C31 H23 118.4
C32 C31 H23 118.4
C31 C32 C27 116.5(15)
C31 C32 H24 121.8
C27 C32 H24 121.8
O5 C33 Fe3 178.4(15)
O6 C34 Fe3 177.5(15)
O7 C35 Fe4 176.5(14)
O8 C36 Fe4 176.4(13)
C43 C37 C38 124.8(15)
C43 C37 Fe3 71.9(10)
C38 C37 Fe3 88.7(9)
C43 C37 H25 117(5)
C38 C37 H25 117(5)
Fe3 C37 H25 118(5)
C39 C38 C37 128.8(14)
C39 C38 Fe4 59.4(8)
C37 C38 Fe4 119.1(10)
C39 C38 Fe3 109.4(10)
C37 C38 Fe3 54.7(8)
Fe4 C38 Fe3 65.8(3)
C39 C38 H26 126(6)
C37 C38 H26 103(5)
Fe4 C38 H26 113(5)
Fe3 C38 H26 115(5)
C38 C39 C40 118.4(15)
C38 C39 Fe4 86.1(10)
C40 C39 Fe4 111.3(11)
C38 C39 H27 113(6)
C40 C39 H27 110(7)
Fe4 C39 H27 117(7)
C39 C40 C41 106.9(13)
C39 C40 H28 110.4
C41 C40 H28 110.4
C39 C40 H29 110.4
C41 C40 H29 110.4
H28 C40 H29 108.6
C44 C41 C42 115.4(13)
C44 C41 C40 106.0(13)
C42 C41 C40 113.5(13)
C44 C41 H30 98(7)
C42 C41 H30 112(7)
C40 C41 H30 111(8)
C43 C42 C41 125.6(14)
C43 C42 Fe3 68.0(9)
C41 C42 Fe3 111.6(10)
C43 C42 H31 137(7)
C41 C42 H31 98(7)
Fe3 C42 H31 100(7)
C37 C43 C42 121.8(15)
C37 C43 Fe3 69.7(9)
C42 C43 Fe3 72.1(10)
C37 C43 H32 123(6)
C42 C43 H32 114(6)
Fe3 C43 H32 120(7)
C41 C44 C26 132.4(13)
C41 C44 Fe4 105.1(9)
C26 C44 Fe4 69.0(7)
C41 C44 H33 112(7)
C26 C44 H33 113(7)
Fe4 C44 H33 115(7)
C50 C45 C46 122.3(14)
C50 C45 N2 121.3(13)
C46 C45 N2 116.2(12)
C47 C46 C45 116.8(14)
C47 C46 H34 121.6
C45 C46 H34 121.6
C48 C47 C46 122.9(17)
C48 C47 H35 118.5
C46 C47 H35 118.5
C47 C48 C49 119.1(16)
C47 C48 H36 120.5
C49 C48 H36 120.5
C50 C49 C48 120.2(15)
C50 C49 H37 119.9
C48 C49 H37 119.9
C49 C50 C45 118.5(15)
C49 C50 H38 120.8
C45 C50 H38 120.8

loop_
_geom_bond_atom_site_label_1
_geom_bond_atom_site_label_2
_geom_bond_distance
Fe1 C8 1.68(2)
Fe1 C9 1.729(17)
Fe1 N1 1.983(12)
Fe1 C1 2.062(14)
Fe1 C14 2.098(16)
Fe1 C19 2.106(15)
Fe1 C13 2.378(13)
Fe1 Fe2 2.671(4)
Fe2 C10 1.724(19)
Fe2 C11 1.80(2)
Fe2 N1 1.999(11)
Fe2 C18 2.030(17)
Fe2 C12 2.034(15)
Fe2 C17 2.089(16)
Fe2 C13 2.477(15)
Fe3 C33 1.673(17)
Fe3 C34 1.80(2)
Fe3 N2 1.986(10)
Fe3 C37 2.038(16)
Fe3 C43 2.065(16)
Fe3 C42 2.120(17)
Fe3 C38 2.496(15)
Fe3 Fe4 2.674(4)
Fe4 C36 1.684(16)
Fe4 C35 1.734(17)
Fe4 N2 2.018(12)
Fe4 C39 2.089(16)
Fe4 C26 2.110(14)
Fe4 C44 2.125(14)
Fe4 C38 2.422(13)
O1 C8 1.228(19)
O2 C9 1.168(17)
O3 C10 1.175(18)
O4 C11 1.12(2)
O5 C33 1.187(16)
O6 C34 1.14(2)
O7 C35 1.202(16)
O8 C36 1.183(16)
N1 C1 1.390(15)
N1 C20 1.459(16)
N2 C26 1.378(14)
N2 C45 1.464(17)
C1 C19 1.395(19)
C1 C2 1.483(18)
C2 C7 1.381(18)
C2 C3 1.43(2)
C3 C4 1.34(2)
C3 H1 0.9300
C4 C5 1.35(2)
C4 H2 0.9300
C5 C6 1.39(2)
C5 H3 0.9300
C6 C7 1.345(19)
C6 H4 0.9300
C7 H5 0.9300
C12 C18 1.39(2)
C12 C13 1.47(2)
C12 H6 0.96(2)
C13 C14 1.38(2)
C13 H7 0.97(2)
C14 C15 1.47(2)
C14 H8 0.96(2)
C15 C16 1.54(2)
C15 H10 0.9700
C15 H9 0.9700
C16 C19 1.496(19)
C16 C17 1.50(2)
C16 H11 0.97(2)
C17 C18 1.43(2)
C17 H12 0.96(2)
C18 H13 0.97(2)
C19 H14 0.98(8)
C20 C21 1.361(18)
C20 C25 1.373(18)
C21 C22 1.412(18)
C21 H15 0.9300
C22 C23 1.33(2)
C22 H16 0.9300
C23 C24 1.41(2)
C23 H17 0.9300
C24 C25 1.39(2)
C24 H18 0.9300
C25 H19 0.9300
C26 C44 1.478(18)
C26 C27 1.489(17)
C27 C28 1.352(18)
C27 C32 1.388(19)
C28 C29 1.37(2)
C28 H20 0.9300
C29 C30 1.38(2)
C29 H21 0.9300
C30 C31 1.35(2)
C30 H22 0.9300
C31 C32 1.376(19)
C31 H23 0.9300
C32 H24 0.9300
C37 C43 1.35(2)
C37 C38 1.49(2)
C37 H25 0.96(8)
C38 C39 1.38(2)
C38 H26 0.97(2)
C39 C40 1.52(2)
C39 H27 0.96(2)
C40 C41 1.54(2)
C40 H28 0.9700
C40 H29 0.9700
C41 C44 1.456(18)
C41 C42 1.51(2)
C41 H30 0.97(2)
C42 C43 1.43(2)
C42 H31 0.96(2)
C43 H32 0.97(2)
C44 H33 0.96(2)
C45 C50 1.378(18)
C45 C46 1.386(19)
C46 C47 1.38(2)
C46 H34 0.9300
C47 C48 1.32(2)
C47 H35 0.9300
C48 C49 1.42(2)
C48 H36 0.9300
C49 C50 1.36(2)
C49 H37 0.9300
C50 H38 0.9300

loop_
_geom_torsion_atom_site_label_1
_geom_torsion_atom_site_label_2
_geom_torsion_atom_site_label_3
_geom_torsion_atom_site_label_4
_geom_torsion
C8 Fe1 Fe2 C10 -5.2(6)
C9 Fe1 Fe2 C10 148(7)
N1 Fe1 Fe2 C10 99.0(6)
C1 Fe1 Fe2 C10 130.8(6)
C14 Fe1 Fe2 C10 -108.4(7)
C19 Fe1 Fe2 C10 170.0(6)
C13 Fe1 Fe2 C10 -82.4(6)
C8 Fe1 Fe2 C11 -109.9(13)
C9 Fe1 Fe2 C11 43(7)
N1 Fe1 Fe2 C11 -5.6(13)
C1 Fe1 Fe2 C11 26.2(13)
C14 Fe1 Fe2 C11 147.0(13)
C19 Fe1 Fe2 C11 65.3(13)
C13 Fe1 Fe2 C11 173.0(13)
C8 Fe1 Fe2 N1 -104.2(6)
C9 Fe1 Fe2 N1 49(7)
C1 Fe1 Fe2 N1 31.9(5)
C14 Fe1 Fe2 N1 152.6(6)
C19 Fe1 Fe2 N1 71.0(6)
C13 Fe1 Fe2 N1 178.6(6)
C8 Fe1 Fe2 C18 123.7(7)
C9 Fe1 Fe2 C18 -83(7)
N1 Fe1 Fe2 C18 -132.1(7)
C1 Fe1 Fe2 C18 -100.2(7)
C14 Fe1 Fe2 C18 20.5(7)
C19 Fe1 Fe2 C18 -61.1(7)
C13 Fe1 Fe2 C18 46.5(7)
C8 Fe1 Fe2 C12 87.3(7)
C9 Fe1 Fe2 C12 -119(7)
N1 Fe1 Fe2 C12 -168.4(6)
C1 Fe1 Fe2 C12 -136.6(6)
C14 Fe1 Fe2 C12 -15.8(7)
C19 Fe1 Fe2 C12 -97.4(6)
C13 Fe1 Fe2 C12 10.2(7)
C8 Fe1 Fe2 C17 159.3(6)
C9 Fe1 Fe2 C17 -47(7)
N1 Fe1 Fe2 C17 -96.5(6)
C1 Fe1 Fe2 C17 -64.6(6)
C14 Fe1 Fe2 C17 56.1(6)
C19 Fe1 Fe2 C17 -25.5(6)
C13 Fe1 Fe2 C17 82.1(6)
C8 Fe1 Fe2 C13 77.2(6)
C9 Fe1 Fe2 C13 -130(7)
N1 Fe1 Fe2 C13 -178.6(6)
C1 Fe1 Fe2 C13 -146.8(6)
C14 Fe1 Fe2 C13 -26.0(6)
C19 Fe1 Fe2 C13 -107.6(6)
C33 Fe3 Fe4 C36 -171(4)
C34 Fe3 Fe4 C36 -66(4)
N2 Fe3 Fe4 C36 -73(4)
C37 Fe3 Fe4 C36 96(4)
C43 Fe3 Fe4 C36 60(4)
C42 Fe3 Fe4 C36 24(4)
C38 Fe3 Fe4 C36 104(4)
C33 Fe3 Fe4 C35 8.8(7)
C34 Fe3 Fe4 C35 113.2(11)
N2 Fe3 Fe4 C35 106.6(6)
C37 Fe3 Fe4 C35 -84.9(7)
C43 Fe3 Fe4 C35 -120.7(7)
C42 Fe3 Fe4 C35 -156.3(6)
C38 Fe3 Fe4 C35 -76.5(6)
C33 Fe3 Fe4 N2 -97.9(7)
C34 Fe3 Fe4 N2 6.6(11)
C37 Fe3 Fe4 N2 168.5(6)
C43 Fe3 Fe4 N2 132.7(7)
C42 Fe3 Fe4 N2 97.1(6)
C38 Fe3 Fe4 N2 176.9(6)
C33 Fe3 Fe4 C39 109.6(7)
C34 Fe3 Fe4 C39 -145.9(11)
N2 Fe3 Fe4 C39 -152.5(6)
C37 Fe3 Fe4 C39 16.0(7)
C43 Fe3 Fe4 C39 -19.8(7)
C42 Fe3 Fe4 C39 -55.4(7)
C38 Fe3 Fe4 C39 24.4(6)
C33 Fe3 Fe4 C26 -128.1(7)
C34 Fe3 Fe4 C26 -23.6(11)
N2 Fe3 Fe4 C26 -30.2(5)
C37 Fe3 Fe4 C26 138.3(6)
C43 Fe3 Fe4 C26 102.5(6)
C42 Fe3 Fe4 C26 66.9(6)
C38 Fe3 Fe4 C26 146.7(6)
C33 Fe3 Fe4 C44 -169.2(6)
C34 Fe3 Fe4 C44 -64.7(11)
N2 Fe3 Fe4 C44 -71.3(5)
C37 Fe3 Fe4 C44 97.2(6)
C43 Fe3 Fe4 C44 61.4(6)
C42 Fe3 Fe4 C44 25.8(6)
C38 Fe3 Fe4 C44 105.6(5)
C33 Fe3 Fe4 C38 85.2(7)
C34 Fe3 Fe4 C38 -170.3(11)
N2 Fe3 Fe4 C38 -176.9(6)
C37 Fe3 Fe4 C38 -8.4(6)
C43 Fe3 Fe4 C38 -44.2(7)
C42 Fe3 Fe4 C38 -79.8(6)
C8 Fe1 N1 C1 -148.4(9)
C9 Fe1 N1 C1 -48.8(10)
C14 Fe1 N1 C1 92.6(9)
C19 Fe1 N1 C1 28.9(7)
C13 Fe1 N1 C1 125.8(7)
Fe2 Fe1 N1 C1 127.0(7)
C8 Fe1 N1 C20 -34.2(14)
C9 Fe1 N1 C20 65.3(15)
C1 Fe1 N1 C20 114.1(14)
C14 Fe1 N1 C20 -153.2(12)
C19 Fe1 N1 C20 143.0(14)
C13 Fe1 N1 C20 -120.1(12)
Fe2 Fe1 N1 C20 -118.8(13)
C8 Fe1 N1 Fe2 84.6(7)
C9 Fe1 N1 Fe2 -175.8(7)
C1 Fe1 N1 Fe2 -127.0(7)
C14 Fe1 N1 Fe2 -34.4(8)
C19 Fe1 N1 Fe2 -98.2(5)
C13 Fe1 N1 Fe2 -1.2(5)
C10 Fe2 N1 C1 -153.5(11)
C11 Fe2 N1 C1 111.9(11)
C18 Fe2 N1 C1 8.3(14)
C12 Fe2 N1 C1 -48.6(13)
C17 Fe2 N1 C1 18.1(11)
C13 Fe2 N1 C1 -64.3(11)
Fe1 Fe2 N1 C1 -65.5(9)
C10 Fe2 N1 C20 50.6(11)
C11 Fe2 N1 C20 -44.0(11)
C18 Fe2 N1 C20 -147.6(11)
C12 Fe2 N1 C20 155.5(10)
C17 Fe2 N1 C20 -137.8(10)
C13 Fe2 N1 C20 139.8(9)
Fe1 Fe2 N1 C20 138.6(10)
C10 Fe2 N1 Fe1 -88.0(6)
C11 Fe2 N1 Fe1 177.4(6)
C18 Fe2 N1 Fe1 73.8(9)
C12 Fe2 N1 Fe1 16.9(9)
C17 Fe2 N1 Fe1 83.6(5)
C13 Fe2 N1 Fe1 1.2(5)
C33 Fe3 N2 C26 157.4(11)
C34 Fe3 N2 C26 -110.8(11)
C37 Fe3 N2 C26 48.2(14)
C43 Fe3 N2 C26 -7.5(15)
C42 Fe3 N2 C26 -17.9(11)
C38 Fe3 N2 C26 63.2(11)
Fe4 Fe3 N2 C26 65.8(10)
C33 Fe3 N2 C45 -44.8(11)
C34 Fe3 N2 C45 47.0(11)
C37 Fe3 N2 C45 -154.0(10)
C43 Fe3 N2 C45 150.3(10)
C42 Fe3 N2 C45 139.9(10)
C38 Fe3 N2 C45 -139.0(9)
Fe4 Fe3 N2 C45 -136.4(11)
C33 Fe3 N2 Fe4 91.6(6)
C34 Fe3 N2 Fe4 -176.6(6)
C37 Fe3 N2 Fe4 -17.6(10)
C43 Fe3 N2 Fe4 -73.3(8)
C42 Fe3 N2 Fe4 -83.7(5)
C38 Fe3 N2 Fe4 -2.6(5)
C36 Fe4 N2 C26 43.5(10)
C35 Fe4 N2 C26 148.9(8)
C39 Fe4 N2 C26 -94.4(9)
C44 Fe4 N2 C26 -31.6(7)
C38 Fe4 N2 C26 -126.1(7)
Fe3 Fe4 N2 C26 -128.9(7)
C36 Fe4 N2 C45 -69.6(13)
C35 Fe4 N2 C45 35.8(12)
C39 Fe4 N2 C45 152.5(11)
C26 Fe4 N2 C45 -113.1(13)
C44 Fe4 N2 C45 -144.7(12)
C38 Fe4 N2 C45 120.7(11)
Fe3 Fe4 N2 C45 118.0(12)
C36 Fe4 N2 Fe3 172.4(6)
C35 Fe4 N2 Fe3 -82.2(6)
C39 Fe4 N2 Fe3 34.5(8)
C26 Fe4 N2 Fe3 128.9(7)
C44 Fe4 N2 Fe3 97.3(5)
C38 Fe4 N2 Fe3 2.7(5)
C20 N1 C1 C19 173.9(13)
Fe1 N1 C1 C19 -52.1(11)
Fe2 N1 C1 C19 19.1(17)
C20 N1 C1 C2 -15.0(18)
Fe1 N1 C1 C2 119.1(12)
Fe2 N1 C1 C2 -169.7(10)
C20 N1 C1 Fe1 -134.0(11)
Fe2 N1 C1 Fe1 71.2(8)
C8 Fe1 C1 N1 47.2(13)
C9 Fe1 C1 N1 143.7(8)
C14 Fe1 C1 N1 -113.4(8)
C19 Fe1 C1 N1 -133.4(11)
C13 Fe1 C1 N1 -72.5(8)
Fe2 Fe1 C1 N1 -37.6(5)
C8 Fe1 C1 C19 -179.5(12)
C9 Fe1 C1 C19 -82.9(10)
N1 Fe1 C1 C19 133.4(11)
C14 Fe1 C1 C19 20.0(11)
C13 Fe1 C1 C19 60.9(10)
Fe2 Fe1 C1 C19 95.8(9)
C8 Fe1 C1 C2 -65.1(16)
C9 Fe1 C1 C2 31.5(13)
N1 Fe1 C1 C2 -112.3(14)
C14 Fe1 C1 C2 134.3(12)
C19 Fe1 C1 C2 114.3(15)
C13 Fe1 C1 C2 175.2(10)
Fe2 Fe1 C1 C2 -149.8(12)
N1 C1 C2 C7 140.7(13)
C19 C1 C2 C7 -48.3(19)
Fe1 C1 C2 C7 -137.0(12)
N1 C1 C2 C3 -45(2)
C19 C1 C2 C3 125.8(16)
Fe1 C1 C2 C3 37(2)
C7 C2 C3 C4 -5(2)
C1 C2 C3 C4 -179.3(15)
C2 C3 C4 C5 5(3)
C3 C4 C5 C6 -5(3)
C4 C5 C6 C7 5(3)
C5 C6 C7 C2 -5(3)
C3 C2 C7 C6 6(2)
C1 C2 C7 C6 -179.8(15)
C9 Fe1 C8 O1 22(29)
N1 Fe1 C8 O1 151(29)
C1 Fe1 C8 O1 122(29)
C14 Fe1 C8 O1 -75(29)
C19 Fe1 C8 O1 118(26)
C13 Fe1 C8 O1 -103(29)
Fe2 Fe1 C8 O1 -160(29)
C8 Fe1 C9 O2 26(31)
N1 Fe1 C9 O2 -82(31)
C1 Fe1 C9 O2 -111(31)
C14 Fe1 C9 O2 129(31)
C19 Fe1 C9 O2 -150(31)
C13 Fe1 C9 O2 105(31)
Fe2 Fe1 C9 O2 -128(29)
C11 Fe2 C10 O3 -129(16)
N1 Fe2 C10 O3 124(16)
C18 Fe2 C10 O3 -40(16)
C12 Fe2 C10 O3 -14(16)
C17 Fe2 C10 O3 -23(17)
C13 Fe2 C10 O3 22(16)
Fe1 Fe2 C10 O3 76(16)
C10 Fe2 C11 O4 164(35)
N1 Fe2 C11 O4 -95(35)
C18 Fe2 C11 O4 40(35)
C12 Fe2 C11 O4 71(35)
C17 Fe2 C11 O4 -1(35)
C13 Fe2 C11 O4 78(36)
Fe1 Fe2 C11 O4 -90(35)
C10 Fe2 C12 C18 -146.2(12)
C11 Fe2 C12 C18 -53.5(13)
N1 Fe2 C12 C18 106.0(12)
C17 Fe2 C12 C18 31.2(11)
C13 Fe2 C12 C18 132.4(16)
Fe1 Fe2 C12 C18 118.4(10)
C10 Fe2 C12 C13 81.4(11)
C11 Fe2 C12 C13 174.1(10)
N1 Fe2 C12 C13 -26.5(14)
C18 Fe2 C12 C13 -132.4(16)
C17 Fe2 C12 C13 -101.3(11)
Fe1 Fe2 C12 C13 -14.1(10)
C18 C12 C13 C14 29(2)
Fe2 C12 C13 C14 91.7(13)
C18 C12 C13 Fe1 -44(2)
Fe2 C12 C13 Fe1 18.3(12)
C18 C12 C13 Fe2 -62.5(15)
C8 Fe1 C13 C14 127.5(12)
C9 Fe1 C13 C14 45.1(13)
N1 Fe1 C13 C14 -129.8(10)
C1 Fe1 C13 C14 -89.9(12)
C19 Fe1 C13 C14 -55.7(12)
Fe2 Fe1 C13 C14 -130.9(11)
C8 Fe1 C13 C12 -117.9(14)
C9 Fe1 C13 C12 159.7(12)
N1 Fe1 C13 C12 -15.3(14)
C1 Fe1 C13 C12 24.7(15)
C14 Fe1 C13 C12 114.6(18)
C19 Fe1 C13 C12 58.9(14)
Fe2 Fe1 C13 C12 -16.3(11)
C8 Fe1 C13 Fe2 -101.6(6)
C9 Fe1 C13 Fe2 176.0(7)
N1 Fe1 C13 Fe2 1.1(5)
C1 Fe1 C13 Fe2 41.0(7)
C14 Fe1 C13 Fe2 130.9(11)
C19 Fe1 C13 Fe2 75.2(5)
C10 Fe2 C13 C14 143.6(12)
C11 Fe2 C13 C14 -129.0(15)
N1 Fe2 C13 C14 43.7(12)
C18 Fe2 C13 C14 -87.5(12)
C12 Fe2 C13 C14 -117.9(16)
C17 Fe2 C13 C14 -47.6(11)
Fe1 Fe2 C13 C14 44.7(10)
C10 Fe2 C13 C12 -98.5(11)
C11 Fe2 C13 C12 -11.1(18)
N1 Fe2 C13 C12 161.6(10)
C18 Fe2 C13 C12 30.5(10)
C17 Fe2 C13 C12 70.3(11)
Fe1 Fe2 C13 C12 162.7(12)
C10 Fe2 C13 Fe1 98.9(6)
C11 Fe2 C13 Fe1 -173.7(12)
N1 Fe2 C13 Fe1 -1.0(5)
C18 Fe2 C13 Fe1 -132.2(6)
C12 Fe2 C13 Fe1 -162.7(12)
C17 Fe2 C13 Fe1 -92.3(5)
C12 C13 C14 C15 2(2)
Fe1 C13 C14 C15 109.7(15)
Fe2 C13 C14 C15 62.2(16)
C12 C13 C14 Fe1 -108.2(13)
Fe2 C13 C14 Fe1 -47.5(8)
C8 Fe1 C14 C13 -53.9(12)
C9 Fe1 C14 C13 -143.9(11)
N1 Fe1 C14 C13 65.4(12)
C1 Fe1 C14 C13 112.3(10)
C19 Fe1 C14 C13 125.0(11)
Fe2 Fe1 C14 C13 40.4(10)
C8 Fe1 C14 C15 -178.8(13)
C9 Fe1 C14 C15 91.2(13)
N1 Fe1 C14 C15 -59.5(15)
C1 Fe1 C14 C15 -12.6(15)
C19 Fe1 C14 C15 0.0(12)
C13 Fe1 C14 C15 -124.9(18)
Fe2 Fe1 C14 C15 -84.6(12)
C13 C14 C15 C16 -63.5(19)
Fe1 C14 C15 C16 32.6(17)
C14 C15 C16 C19 -61.2(16)
C14 C15 C16 C17 65.6(19)
C19 C16 C17 C18 121.7(18)
C15 C16 C17 C18 0(2)
C19 C16 C17 Fe2 43.9(16)
C15 C16 C17 Fe2 -77.4(14)
C10 Fe2 C17 C18 -21(3)
C11 Fe2 C17 C18 84.4(12)
N1 Fe2 C17 C18 -168.8(11)
C12 Fe2 C17 C18 -30.7(11)
C13 Fe2 C17 C18 -66.7(11)
Fe1 Fe2 C17 C18 -121.6(11)
C10 Fe2 C17 C16 100(3)
C11 Fe2 C17 C16 -155.2(11)
N1 Fe2 C17 C16 -48.4(11)
C18 Fe2 C17 C16 120.4(16)
C12 Fe2 C17 C16 89.8(12)
C13 Fe2 C17 C16 53.7(11)
Fe1 Fe2 C17 C16 -1.1(10)
C13 C12 C18 C17 16(3)
Fe2 C12 C18 C17 -55.1(14)
C13 C12 C18 Fe2 70.7(15)
C16 C17 C18 C12 -48(2)
Fe2 C17 C18 C12 54.3(14)
C16 C17 C18 Fe2 -102.7(16)
C10 Fe2 C18 C12 42.4(15)
C11 Fe2 C18 C12 133.1(12)
N1 Fe2 C18 C12 -115.6(11)
C17 Fe2 C18 C12 -130.8(17)
C13 Fe2 C18 C12 -28.0(10)
Fe1 Fe2 C18 C12 -67.5(11)
C10 Fe2 C18 C17 173.3(10)
C11 Fe2 C18 C17 -96.1(11)
N1 Fe2 C18 C17 15.2(15)
C12 Fe2 C18 C17 130.8(17)
C13 Fe2 C18 C17 102.8(11)
Fe1 Fe2 C18 C17 63.3(11)
N1 C1 C19 C16 -40(2)
C2 C1 C19 C16 149.0(15)
Fe1 C1 C19 C16 -89.4(16)
N1 C1 C19 Fe1 49.6(10)
C2 C1 C19 Fe1 -121.6(12)
C17 C16 C19 C1 3(2)
C15 C16 C19 C1 131.9(16)
C17 C16 C19 Fe1 -70.8(15)
C15 C16 C19 Fe1 58.6(12)
C8 Fe1 C19 C1 5(10)
C9 Fe1 C19 C1 100.9(9)
N1 Fe1 C19 C1 -29.6(8)
C14 Fe1 C19 C1 -162.2(10)
C13 Fe1 C19 C1 -133.4(8)
Fe2 Fe1 C19 C1 -77.4(8)
C8 Fe1 C19 C16 134(9)
C9 Fe1 C19 C16 -129.7(11)
N1 Fe1 C19 C16 99.7(11)
C1 Fe1 C19 C16 129.3(15)
C14 Fe1 C19 C16 -32.9(11)
C13 Fe1 C19 C16 -4.1(11)
Fe2 Fe1 C19 C16 51.9(10)
C1 N1 C20 C21 121.5(14)
Fe1 N1 C20 C21 26(2)
Fe2 N1 C20 C21 -81.5(14)
C1 N1 C20 C25 -56.5(17)
Fe1 N1 C20 C25 -151.8(11)
Fe2 N1 C20 C25 100.5(12)
C25 C20 C21 C22 -1(2)
N1 C20 C21 C22 -178.8(12)
C20 C21 C22 C23 1(2)
C21 C22 C23 C24 -2(3)
C22 C23 C24 C25 4(2)
C21 C20 C25 C24 2(2)
N1 C20 C25 C24 -179.9(13)
C23 C24 C25 C20 -3(2)
C45 N2 C26 C44 -175.4(12)
Fe3 N2 C26 C44 -18.3(16)
Fe4 N2 C26 C44 52.2(11)
C45 N2 C26 C27 12.9(18)
Fe3 N2 C26 C27 170.1(10)
Fe4 N2 C26 C27 -119.4(12)
C45 N2 C26 Fe4 132.4(11)
Fe3 N2 C26 Fe4 -70.5(8)
C36 Fe4 C26 N2 -147.9(7)
C35 Fe4 C26 N2 -46.3(11)
C39 Fe4 C26 N2 111.5(8)
C44 Fe4 C26 N2 130.7(10)
C38 Fe4 C26 N2 70.9(8)
Fe3 Fe4 C26 N2 36.2(5)
C36 Fe4 C26 C44 81.5(8)
C35 Fe4 C26 C44 -177.0(10)
N2 Fe4 C26 C44 -130.7(10)
C39 Fe4 C26 C44 -19.1(10)
C38 Fe4 C26 C44 -59.7(9)
Fe3 Fe4 C26 C44 -94.4(7)
C36 Fe4 C26 C27 -31.5(12)
C35 Fe4 C26 C27 70.0(14)
N2 Fe4 C26 C27 116.4(14)
C39 Fe4 C26 C27 -132.1(12)
C44 Fe4 C26 C27 -113.0(14)
C38 Fe4 C26 C27 -172.7(10)
Fe3 Fe4 C26 C27 152.6(12)
N2 C26 C27 C28 -142.6(13)
C44 C26 C27 C28 46.0(19)
Fe4 C26 C27 C28 132.4(12)
N2 C26 C27 C32 39.0(19)
C44 C26 C27 C32 -132.3(14)
Fe4 C26 C27 C32 -46.0(18)
C32 C27 C28 C29 -2(2)
C26 C27 C28 C29 179.2(14)
C27 C28 C29 C30 1(3)
C28 C29 C30 C31 0(3)
C29 C30 C31 C32 1(3)
C30 C31 C32 C27 -2(2)
C28 C27 C32 C31 3(2)
C26 C27 C32 C31 -178.6(12)
C34 Fe3 C33 O5 138(48)
N2 Fe3 C33 O5 -120(48)
C37 Fe3 C33 O5 21(48)
C43 Fe3 C33 O5 47(48)
C42 Fe3 C33 O5 43(49)
C38 Fe3 C33 O5 -15(48)
Fe4 Fe3 C33 O5 -71(48)
C33 Fe3 C34 O6 -150(37)
N2 Fe3 C34 O6 108(37)
C37 Fe3 C34 O6 -56(37)
C43 Fe3 C34 O6 -26(37)
C42 Fe3 C34 O6 14(37)
C38 Fe3 C34 O6 -59(38)
Fe4 Fe3 C34 O6 103(37)
C36 Fe4 C35 O7 14(22)
N2 Fe4 C35 O7 -118(22)
C39 Fe4 C35 O7 109(22)
C26 Fe4 C35 O7 -90(22)
C44 Fe4 C35 O7 -127(21)
C38 Fe4 C35 O7 137(22)
Fe3 Fe4 C35 O7 -166(22)
C35 Fe4 C36 O8 -118(21)
N2 Fe4 C36 O8 -6(21)
C39 Fe4 C36 O8 141(21)
C26 Fe4 C36 O8 20(21)
C44 Fe4 C36 O8 60(21)
C38 Fe4 C36 O8 162(21)
Fe3 Fe4 C36 O8 61(22)
C33 Fe3 C37 C43 145.2(11)
C34 Fe3 C37 C43 54.2(12)
N2 Fe3 C37 C43 -102.6(12)
C42 Fe3 C37 C43 -28.5(10)
C38 Fe3 C37 C43 -127.4(15)
Fe4 Fe3 C37 C43 -115.7(10)
C33 Fe3 C37 C38 -87.4(10)
C34 Fe3 C37 C38 -178.4(9)
N2 Fe3 C37 C38 24.8(14)
C43 Fe3 C37 C38 127.4(15)
C42 Fe3 C37 C38 98.9(10)
Fe4 Fe3 C37 C38 11.7(9)
C43 C37 C38 C39 -21(2)
Fe3 C37 C38 C39 -87.3(15)
C43 C37 C38 Fe4 52(2)
Fe3 C37 C38 Fe4 -14.8(10)
C43 C37 C38 Fe3 66.7(15)
C36 Fe4 C38 C39 -39.5(13)
C35 Fe4 C38 C39 -125.2(12)
N2 Fe4 C38 C39 131.1(10)
C26 Fe4 C38 C39 93.0(11)
C44 Fe4 C38 C39 58.1(11)
Fe3 Fe4 C38 C39 133.5(11)
C36 Fe4 C38 C37 -159.8(11)
C35 Fe4 C38 C37 114.5(12)
N2 Fe4 C38 C37 10.9(12)
C39 Fe4 C38 C37 -120.3(16)
C26 Fe4 C38 C37 -27.3(14)
C44 Fe4 C38 C37 -62.2(12)
Fe3 Fe4 C38 C37 13.2(10)
C36 Fe4 C38 Fe3 -173.0(6)
C35 Fe4 C38 Fe3 101.3(6)
N2 Fe4 C38 Fe3 -2.4(4)
C39 Fe4 C38 Fe3 -133.5(11)
C26 Fe4 C38 Fe3 -40.5(6)
C44 Fe4 C38 Fe3 -75.4(5)
C33 Fe3 C38 C39 -141.5(11)
C34 Fe3 C38 C39 127.6(15)
N2 Fe3 C38 C39 -39.0(11)
C37 Fe3 C38 C39 124.4(15)
C43 Fe3 C38 C39 91.7(11)
C42 Fe3 C38 C39 52.5(11)
Fe4 Fe3 C38 C39 -41.4(9)
C33 Fe3 C38 C37 94.1(10)
C34 Fe3 C38 C37 3.2(18)
N2 Fe3 C38 C37 -163.4(9)
C43 Fe3 C38 C37 -32.6(9)
C42 Fe3 C38 C37 -71.8(10)
Fe4 Fe3 C38 C37 -165.8(10)
C33 Fe3 C38 Fe4 -100.1(5)
C34 Fe3 C38 Fe4 169.0(13)
N2 Fe3 C38 Fe4 2.4(4)
C37 Fe3 C38 Fe4 165.8(10)
C43 Fe3 C38 Fe4 133.2(6)
C42 Fe3 C38 Fe4 94.0(5)
C37 C38 C39 C40 -8(2)
Fe4 C38 C39 C40 -112.2(15)
Fe3 C38 C39 C40 -67.6(15)
C37 C38 C39 Fe4 104.4(14)
Fe3 C38 C39 Fe4 44.6(8)
C36 Fe4 C39 C38 147.6(11)
C35 Fe4 C39 C38 55.4(11)
N2 Fe4 C39 C38 -63.2(12)
C26 Fe4 C39 C38 -109.3(10)
C44 Fe4 C39 C38 -121.9(11)
Fe3 Fe4 C39 C38 -38.4(9)
C36 Fe4 C39 C40 -93.4(13)
C35 Fe4 C39 C40 174.3(12)
N2 Fe4 C39 C40 55.7(14)
C26 Fe4 C39 C40 9.7(14)
C44 Fe4 C39 C40 -2.9(12)
C38 Fe4 C39 C40 119.0(17)
Fe3 Fe4 C39 C40 80.6(11)
C38 C39 C40 C41 71.2(18)
Fe4 C39 C40 C41 -26.2(16)
C39 C40 C41 C44 55.1(16)
C39 C40 C41 C42 -72.7(16)
C44 C41 C42 C43 -118.9(18)
C40 C41 C42 C43 4(2)
C44 C41 C42 Fe3 -41.2(17)
C40 C41 C42 Fe3 81.5(13)
C33 Fe3 C42 C43 4(3)
C34 Fe3 C42 C43 -90.5(10)
N2 Fe3 C42 C43 168.0(9)
C37 Fe3 C42 C43 27.5(10)
C38 Fe3 C42 C43 64.2(9)
Fe4 Fe3 C42 C43 119.8(9)
C33 Fe3 C42 C41 -117(2)
C34 Fe3 C42 C41 148.6(12)
N2 Fe3 C42 C41 47.1(12)
C37 Fe3 C42 C41 -93.5(12)
C43 Fe3 C42 C41 -121.0(15)
C38 Fe3 C42 C41 -56.8(11)
Fe4 Fe3 C42 C41 -1.2(11)
C38 C37 C43 C42 -23(3)
Fe3 C37 C43 C42 52.0(15)
C38 C37 C43 Fe3 -75.1(14)
C41 C42 C43 C37 51(2)
Fe3 C42 C43 C37 -51.0(15)
C41 C42 C43 Fe3 101.5(15)
C33 Fe3 C43 C37 -43.3(13)
C34 Fe3 C43 C37 -133.8(11)
N2 Fe3 C43 C37 118.9(11)
C42 Fe3 C43 C37 135.3(15)
C38 Fe3 C43 C37 31.2(10)
Fe4 Fe3 C43 C37 70.2(10)
C33 Fe3 C43 C42 -178.5(9)
C34 Fe3 C43 C42 91.0(10)
N2 Fe3 C43 C42 -16.4(13)
C37 Fe3 C43 C42 -135.3(15)
C38 Fe3 C43 C42 -104.1(10)
Fe4 Fe3 C43 C42 -65.0(9)
C42 C41 C44 C26 -5(2)
C40 C41 C44 C26 -131.8(16)
C42 C41 C44 Fe4 70.0(15)
C40 C41 C44 Fe4 -56.6(12)
N2 C26 C44 C41 41(2)
C27 C26 C44 C41 -147.0(15)
Fe4 C26 C44 C41 91.6(16)
N2 C26 C44 Fe4 -50.7(10)
C27 C26 C44 Fe4 121.4(12)
C36 Fe4 C44 C41 127.5(10)
C35 Fe4 C44 C41 -91(11)
N2 Fe4 C44 C41 -99.9(11)
C39 Fe4 C44 C41 33.1(11)
C26 Fe4 C44 C41 -130.1(14)
C38 Fe4 C44 C41 3.9(11)
Fe3 Fe4 C44 C41 -52.3(10)
C36 Fe4 C44 C26 -102.3(8)
C35 Fe4 C44 C26 39(11)
N2 Fe4 C44 C26 30.2(6)
C39 Fe4 C44 C26 163.2(9)
C38 Fe4 C44 C26 134.0(8)
Fe3 Fe4 C44 C26 77.8(7)
C26 N2 C45 C50 -119.6(14)
Fe3 N2 C45 C50 80.8(14)
Fe4 N2 C45 C50 -25.1(18)
C26 N2 C45 C46 64.9(16)
Fe3 N2 C45 C46 -94.6(12)
Fe4 N2 C45 C46 159.5(10)
C50 C45 C46 C47 3(2)
N2 C45 C46 C47 178.7(12)
C45 C46 C47 C48 -3(2)
C46 C47 C48 C49 2(3)
C47 C48 C49 C50 -1(3)
C48 C49 C50 C45 2(2)
C46 C45 C50 C49 -3(2)
N2 C45 C50 C49 -178.0(12)
